data_4072670
loop_
_publ_author_name
'Takao, Toshiro'
'Moriya, Makoto'
'Suzuki, Hiroharu'

_publ_section_title
;
 Redox-Induced Reversible Rearrangement of a Dimetallaallyl Ligand on the
 Trinuclear Cluster of Ruthenium. Mechanistic Aspects of Formation of the
 Face-Capping \m3-C3Ring on the Triruthenium Plane
;
_journal_issue 6
_journal_name_full Organometallics
_journal_page_first 1349
_journal_paper_doi 10.1021/om060932x
_journal_volume 26
_journal_year 2007
_chemical_formula_sum 'C59 H71 B Ru3'
_chemical_formula_weight 1094.18
_chemical_name_systematic
; 
 ? 
;
_space_group_IT_number 14
_symmetry_cell_setting monoclinic
_symmetry_space_group_name_Hall '-P 2yn'
_symmetry_space_group_name_H-M 'P 1 21/n 1'
_atom_sites_solution_hydrogens geom
_atom_sites_solution_primary direct
_atom_sites_solution_secondary difmap
_audit_creation_method SHELXL-97
_cell_angle_alpha 90.00
_cell_angle_beta 115.466(8)
_cell_angle_gamma 90.00
_cell_formula_units_Z 4
_cell_length_a 19.918(4)
_cell_length_b 13.650(2)
_cell_length_c 20.532(4)
_cell_measurement_reflns_used 47921
_cell_measurement_temperature 153(2)
_cell_measurement_theta_max 27.48
_cell_measurement_theta_min 2.99
_cell_volume 5039.9(16)
_computing_cell_refinement PROCESS-AUTO
_computing_data_collection 'PROCESS-AUTO (Rigaku, 1998)'
_computing_data_reduction 'SHELXS-97 (Sheldrick, 1990)'
_computing_molecular_graphics 'ORTEX (P.McArdle, 1995)'
_computing_publication_material SHELXL-97
_computing_structure_refinement 'SHELXL-97 (Sheldrick, 1997)'
_computing_structure_solution SHELXS-97
_diffrn_ambient_temperature 153(2)
_diffrn_detector_area_resol_mean 10
_diffrn_measured_fraction_theta_full 0.995
_diffrn_measured_fraction_theta_max 0.995
_diffrn_measurement_device_type 'Rigaku R-AXIS RAPID Imaging Plate'
_diffrn_measurement_method \w
_diffrn_radiation_monochromator graphite
_diffrn_radiation_source 'Rigaku Rotating Anode Ultrax18'
_diffrn_radiation_type MoK\a
_diffrn_radiation_wavelength 0.71069
_diffrn_reflns_av_R_equivalents 0.0327
_diffrn_reflns_av_sigmaI/netI 0.0297
_diffrn_reflns_limit_h_max 25
_diffrn_reflns_limit_h_min 0
_diffrn_reflns_limit_k_max 17
_diffrn_reflns_limit_k_min 0
_diffrn_reflns_limit_l_max 24
_diffrn_reflns_limit_l_min -26
_diffrn_reflns_number 47921
_diffrn_reflns_theta_full 27.48
_diffrn_reflns_theta_max 27.48
_diffrn_reflns_theta_min 2.99
_exptl_absorpt_coefficient_mu 0.925
_exptl_absorpt_correction_T_max 1.0000
_exptl_absorpt_correction_T_min 0.6610
_exptl_absorpt_correction_type empirical
_exptl_crystal_colour red
_exptl_crystal_density_diffrn 1.442
_exptl_crystal_density_meas ?
_exptl_crystal_density_method 'not measured'
_exptl_crystal_description unknown
_exptl_crystal_F_000 2248
_exptl_crystal_size_max 0.500
_exptl_crystal_size_mid 0.200
_exptl_crystal_size_min 0.200
_refine_diff_density_max 0.865
_refine_diff_density_min -1.498
_refine_diff_density_rms 0.076
_refine_ls_extinction_coef 0.00082(11)
_refine_ls_extinction_expression Fc^*^=kFc[1+0.001xFc^2^\l^3^/sin(2\q)]^-1/4^
_refine_ls_extinction_method SHELXL
_refine_ls_goodness_of_fit_ref 1.030
_refine_ls_hydrogen_treatment mixed
_refine_ls_matrix_type full
_refine_ls_number_parameters 597
_refine_ls_number_reflns 11502
_refine_ls_number_restraints 0
_refine_ls_restrained_S_all 1.030
_refine_ls_R_factor_all 0.0320
_refine_ls_R_factor_gt 0.0280
_refine_ls_shift/su_max 0.053
_refine_ls_shift/su_mean 0.002
_refine_ls_structure_factor_coef Fsqd
_refine_ls_weighting_details 'calc w=1/[\s^2^(Fo^2^)+(0.0331P)^2^+4.9871P] where P=(Fo^2^+2Fc^2^)/3'
_refine_ls_weighting_scheme calc
_refine_ls_wR_factor_gt 0.0702
_refine_ls_wR_factor_ref 0.0721
_reflns_number_gt 10307
_reflns_number_total 11987
_reflns_threshold_expression >2sigma(I)
_cod_data_source_file om060932xsi20061011_092741.cif
_cod_data_source_block 8-BPh4
_cod_depositor_comments
;
The following automatic conversions were performed:
'_atom_site_symetry_multiplicity' tag replaced with
'_atom_site_symmetry_multiplicity'.

Automatic conversion script
Id: cif_correct_tags 1440 2010-10-19 06:21:57Z saulius 

The following automatic conversions were performed:

'_symmetry_cell_setting' value 'Monoclinic' changed to 'monoclinic'
according to /home/saulius/struct/CIF-dictionaries/cif_core.dic
dictionary named 'cif_core.dic' version 2.4.1 from
2010-06-29.

'_exptl_absorpt_correction_type' value 'Empirical'
changed to 'empirical' according to
/home/saulius/struct/CIF-dictionaries/cif_core.dic dictionary named
'cif_core.dic' version 2.4.1 from 2010-06-29.

Automatic conversion script
Id: cif_fix_values 1715 2011-07-08 13:25:40Z adriana 

The following automatic conversions were performed:

'_exptl_crystal_density_meas' value 'not measured' was changed to '?'
- the value is perceived as not measured.

Automatic conversion script
Id: cif_fix_values 3008 2015-01-20 13:52:24Z robertas 
;
_cod_original_cell_volume 5040.2(17)
_cod_original_sg_symbol_H-M P21/n
_cod_database_code 4072670

loop_
_symmetry_equiv_pos_as_xyz
'x, y, z'
'x+1/2, -y+1/2, z+1/2'
'-x, -y, -z'
'-x-1/2, y-1/2, -z-1/2'

loop_
_atom_site_label
_atom_site_type_symbol
_atom_site_fract_x
_atom_site_fract_y
_atom_site_fract_z
_atom_site_U_iso_or_equiv
_atom_site_adp_type
_atom_site_occupancy
_atom_site_symmetry_multiplicity
_atom_site_calc_flag
_atom_site_refinement_flags
Ru1 Ru 0.619473(10) 0.810583(12) 0.938979(9) 0.02166(5) Uani 1 1 d .
Ru2 Ru 0.687453(9) 0.641050(12) 1.000006(9) 0.01937(5) Uani 1 1 d .
Ru3 Ru 0.711888(9) 0.723390(12) 0.892587(9) 0.02017(5) Uani 1 1 d .
C1 C 0.72741(12) 0.77232(15) 0.99037(12) 0.0215(4) Uani 1 1 d .
C2 C 0.63869(13) 0.61345(16) 0.88991(12) 0.0248(4) Uani 1 1 d .
C3 C 0.58402(12) 0.66687(17) 0.91764(13) 0.0261(4) Uani 1 1 d .
C4 C 0.59864(13) 0.71533(16) 0.85495(13) 0.0248(4) Uani 1 1 d .
C5 C 0.61671(15) 0.51932(18) 0.84881(14) 0.0346(5) Uani 1 1 d .
H5A H 0.6613 0.4801 0.8587 0.052 Uiso 1 1 calc R
H5B H 0.5911 0.5334 0.7970 0.052 Uiso 1 1 calc R
H5C H 0.5834 0.4828 0.8638 0.052 Uiso 1 1 calc R
C6 C 0.51914(13) 0.90439(17) 0.89657(14) 0.0316(5) Uani 1 1 d .
C7 C 0.57887(13) 0.95847(16) 0.89273(13) 0.0283(5) Uani 1 1 d .
C8 C 0.63535(14) 0.97119(16) 0.96514(13) 0.0299(5) Uani 1 1 d .
C9 C 0.60961(16) 0.92506(18) 1.01273(14) 0.0356(6) Uani 1 1 d .
C10 C 0.53785(15) 0.88388(18) 0.97064(15) 0.0355(6) Uani 1 1 d .
C11 C 0.44847(15) 0.8756(2) 0.83243(17) 0.0447(7) Uani 1 1 d .
H11A H 0.4257 0.8198 0.8454 0.067 Uiso 1 1 calc R
H11B H 0.4600 0.8573 0.7922 0.067 Uiso 1 1 calc R
H11C H 0.4138 0.9310 0.8181 0.067 Uiso 1 1 calc R
C12 C 0.57805(15) 1.00012(18) 0.82483(14) 0.0356(5) Uani 1 1 d .
H12A H 0.6292 1.0127 0.8319 0.053 Uiso 1 1 calc R
H12B H 0.5499 1.0616 0.8129 0.053 Uiso 1 1 calc R
H12C H 0.5546 0.9533 0.7853 0.053 Uiso 1 1 calc R
C13 C 0.70445(16) 1.03017(19) 0.98756(15) 0.0406(6) Uani 1 1 d .
H13A H 0.7462 0.9943 1.0243 0.061 Uiso 1 1 calc R
H13B H 0.6981 1.0929 1.0075 0.061 Uiso 1 1 calc R
H13C H 0.7147 1.0422 0.9456 0.061 Uiso 1 1 calc R
C14 C 0.6494(2) 0.9304(2) 1.09343(15) 0.0537(9) Uani 1 1 d .
H14A H 0.7031 0.9250 1.1086 0.081 Uiso 1 1 calc R
H14B H 0.6328 0.8766 1.1145 0.081 Uiso 1 1 calc R
H14C H 0.6383 0.9931 1.1099 0.081 Uiso 1 1 calc R
C15 C 0.48841(18) 0.8351(2) 0.99939(19) 0.0500(8) Uani 1 1 d .
H15A H 0.4604 0.7822 0.9668 0.075 Uiso 1 1 calc R
H15B H 0.4536 0.8834 1.0028 0.075 Uiso 1 1 calc R
H15C H 0.5189 0.8081 1.0473 0.075 Uiso 1 1 calc R
C16 C 0.78720(12) 0.57357(17) 1.09014(12) 0.0251(4) Uani 1 1 d .
C17 C 0.73833(12) 0.49680(16) 1.04988(12) 0.0248(4) Uani 1 1 d .
C18 C 0.66958(13) 0.51032(17) 1.05540(13) 0.0284(5) Uani 1 1 d .
C19 C 0.67603(14) 0.59516(18) 1.09867(13) 0.0303(5) Uani 1 1 d .
C20 C 0.74903(13) 0.63429(17) 1.12003(11) 0.0276(5) Uani 1 1 d .
C21 C 0.86767(13) 0.58255(19) 1.10582(14) 0.0328(5) Uani 1 1 d .
H21A H 0.8759 0.5535 1.0662 0.049 Uiso 1 1 calc R
H21B H 0.8981 0.5482 1.1509 0.049 Uiso 1 1 calc R
H21C H 0.8817 0.6519 1.1107 0.049 Uiso 1 1 calc R
C22 C 0.75813(14) 0.41201(17) 1.01578(14) 0.0311(5) Uani 1 1 d .
H22A H 0.7135 0.3887 0.9746 0.047 Uiso 1 1 calc R
H22B H 0.7785 0.3591 1.0511 0.047 Uiso 1 1 calc R
H22C H 0.7954 0.4325 0.9992 0.047 Uiso 1 1 calc R
C23 C 0.60352(14) 0.4432(2) 1.02383(17) 0.0416(6) Uani 1 1 d .
H23A H 0.5586 0.4789 1.0180 0.062 Uiso 1 1 calc R
H23B H 0.6109 0.3873 1.0562 0.062 Uiso 1 1 calc R
H23C H 0.5980 0.4195 0.9767 0.062 Uiso 1 1 calc R
C24 C 0.61923(18) 0.6299(2) 1.12348(17) 0.0492(8) Uani 1 1 d .
H24A H 0.5698 0.6285 1.0829 0.074 Uiso 1 1 calc R
H24B H 0.6311 0.6970 1.1419 0.074 Uiso 1 1 calc R
H24C H 0.6198 0.5868 1.1619 0.074 Uiso 1 1 calc R
C25 C 0.78279(17) 0.7185(2) 1.17046(14) 0.0417(6) Uani 1 1 d .
H25A H 0.7432 0.7604 1.1711 0.063 Uiso 1 1 calc R
H25B H 0.8143 0.7566 1.1541 0.063 Uiso 1 1 calc R
H25C H 0.8129 0.6934 1.2191 0.063 Uiso 1 1 calc R
C26 C 0.72962(14) 0.78750(19) 0.80175(13) 0.0323(5) Uani 1 1 d .
C27 C 0.74014(14) 0.68354(19) 0.80269(13) 0.0314(5) Uani 1 1 d .
C28 C 0.80200(13) 0.65837(18) 0.86926(13) 0.0281(5) Uani 1 1 d .
C29 C 0.82961(13) 0.74718(17) 0.90871(13) 0.0273(5) Uani 1 1 d .
C30 C 0.78515(14) 0.82605(18) 0.86650(14) 0.0309(5) Uani 1 1 d .
C31 C 0.67415(18) 0.8445(2) 0.73900(16) 0.0487(7) Uani 1 1 d .
H31A H 0.6275 0.8077 0.7168 0.073 Uiso 1 1 calc R
H31B H 0.6939 0.8551 0.7033 0.073 Uiso 1 1 calc R
H31C H 0.6649 0.9080 0.7560 0.073 Uiso 1 1 calc R
C32 C 0.69778(17) 0.6144(2) 0.74254(15) 0.0450(7) Uani 1 1 d .
H32A H 0.7012 0.5480 0.7619 0.067 Uiso 1 1 calc R
H32B H 0.7188 0.6153 0.7073 0.067 Uiso 1 1 calc R
H32C H 0.6455 0.6345 0.7190 0.067 Uiso 1 1 calc R
C33 C 0.83556(15) 0.55863(19) 0.88974(15) 0.0374(6) Uani 1 1 d .
H33A H 0.7959 0.5095 0.8750 0.056 Uiso 1 1 calc R
H33B H 0.8652 0.5555 0.9421 0.056 Uiso 1 1 calc R
H33C H 0.8676 0.5455 0.8655 0.056 Uiso 1 1 calc R
C34 C 0.89769(14) 0.7588(2) 0.97815(14) 0.0370(6) Uani 1 1 d .
H34A H 0.9099 0.6960 1.0037 0.055 Uiso 1 1 calc R
H34B H 0.8885 0.8080 1.0081 0.055 Uiso 1 1 calc R
H34C H 0.9393 0.7800 0.9681 0.055 Uiso 1 1 calc R
C35 C 0.80228(17) 0.93241(19) 0.88642(19) 0.0463(7) Uani 1 1 d .
H35A H 0.8202 0.9401 0.9387 0.069 Uiso 1 1 calc R
H35B H 0.7571 0.9715 0.8615 0.069 Uiso 1 1 calc R
H35C H 0.8407 0.9548 0.8720 0.069 Uiso 1 1 calc R
C41 C 0.52415(13) 0.27867(16) 0.74587(12) 0.0246(4) Uani 1 1 d .
C42 C 0.59158(14) 0.27273(18) 0.73981(13) 0.0312(5) Uani 1 1 d .
H42 H 0.5910 0.2792 0.6935 0.037 Uiso 1 1 calc R
C43 C 0.65915(13) 0.25771(19) 0.79925(14) 0.0330(5) Uani 1 1 d .
H43 H 0.7036 0.2552 0.7929 0.040 Uiso 1 1 calc R
C44 C 0.66265(13) 0.24642(17) 0.86735(13) 0.0299(5) Uani 1 1 d .
H44 H 0.7088 0.2349 0.9077 0.036 Uiso 1 1 calc R
C45 C 0.59710(13) 0.25222(17) 0.87559(13) 0.0286(5) Uani 1 1 d .
H45 H 0.5982 0.2448 0.9221 0.034 Uiso 1 1 calc R
C46 C 0.52995(13) 0.26877(16) 0.81611(12) 0.0262(4) Uani 1 1 d .
H46 H 0.4860 0.2736 0.8233 0.031 Uiso 1 1 calc R
C51 C 0.43973(13) 0.25510(18) 0.60107(12) 0.0280(5) Uani 1 1 d .
C52 C 0.46933(13) 0.16248(19) 0.59991(13) 0.0310(5) Uani 1 1 d .
H52 H 0.4972 0.1303 0.6445 0.037 Uiso 1 1 calc R
C53 C 0.39803(14) 0.2970(2) 0.53322(14) 0.0354(5) Uani 1 1 d .
H53 H 0.3755 0.3590 0.5308 0.043 Uiso 1 1 calc R
C54 C 0.38825(15) 0.2513(2) 0.46912(14) 0.0407(6) Uani 1 1 d .
H54 H 0.3600 0.2826 0.4243 0.049 Uiso 1 1 calc R
C55 C 0.41963(15) 0.1601(2) 0.47049(14) 0.0384(6) Uani 1 1 d .
H55 H 0.4137 0.1290 0.4270 0.046 Uiso 1 1 calc R
C56 C 0.45977(14) 0.1154(2) 0.53651(14) 0.0346(5) Uani 1 1 d .
H56 H 0.4808 0.0524 0.5385 0.041 Uiso 1 1 calc R
C61 C 0.37310(13) 0.26179(18) 0.68446(12) 0.0288(5) Uani 1 1 d .
C62 C 0.37358(14) 0.16859(19) 0.71337(13) 0.0328(5) Uani 1 1 d .
H62 H 0.4191 0.1334 0.7337 0.039 Uiso 1 1 calc R
C63 C 0.31060(16) 0.1252(2) 0.71375(14) 0.0391(6) Uani 1 1 d .
H63 H 0.3136 0.0618 0.7339 0.047 Uiso 1 1 calc R
C64 C 0.24355(15) 0.1748(2) 0.68471(15) 0.0443(7) Uani 1 1 d .
H64 H 0.2003 0.1463 0.6854 0.053 Uiso 1 1 calc R
C65 C 0.24023(15) 0.2657(3) 0.65492(16) 0.0479(7) Uani 1 1 d .
H65 H 0.1941 0.2996 0.6339 0.057 Uiso 1 1 calc R
C66 C 0.30359(14) 0.3088(2) 0.65510(14) 0.0375(6) Uani 1 1 d .
H66 H 0.2997 0.3722 0.6347 0.045 Uiso 1 1 calc R
C71 C 0.44675(14) 0.42597(19) 0.67216(13) 0.0324(5) Uani 1 1 d .
C72 C 0.42005(16) 0.4861(2) 0.71091(15) 0.0406(6) Uani 1 1 d .
H72 H 0.3969 0.4562 0.7378 0.049 Uiso 1 1 calc R
C73 C 0.42579(19) 0.5878(2) 0.71188(17) 0.0525(8) Uani 1 1 d .
H73 H 0.4068 0.6256 0.7390 0.063 Uiso 1 1 calc R
C74 C 0.45909(19) 0.6335(2) 0.67349(18) 0.0552(9) Uani 1 1 d .
H74 H 0.4624 0.7030 0.6733 0.066 Uiso 1 1 calc R
C75 C 0.48756(17) 0.5774(2) 0.63545(17) 0.0502(8) Uani 1 1 d .
H75 H 0.5110 0.6081 0.6092 0.060 Uiso 1 1 calc R
C76 C 0.48189(15) 0.4757(2) 0.63558(15) 0.0396(6) Uani 1 1 d .
H76 H 0.5027 0.4384 0.6098 0.048 Uiso 1 1 calc R
B1 B 0.44580(15) 0.3056(2) 0.67621(14) 0.0272(5) Uani 1 1 d .
H1 H 0.7673(13) 0.8090(17) 1.0255(13) 0.015(5) Uiso 1 1 d .
H3 H 0.5605(15) 0.7168(19) 0.8073(15) 0.027(7) Uiso 1 1 d .
H2 H 0.5335(14) 0.6361(18) 0.9061(13) 0.022(6) Uiso 1 1 d .

loop_
_atom_site_aniso_label
_atom_site_aniso_U_11
_atom_site_aniso_U_22
_atom_site_aniso_U_33
_atom_site_aniso_U_23
_atom_site_aniso_U_13
_atom_site_aniso_U_12
Ru1 0.02245(9) 0.02023(9) 0.02394(9) -0.00096(6) 0.01154(7) 0.00339(6)
Ru2 0.01948(9) 0.02043(9) 0.01981(9) 0.00013(6) 0.00996(7) 0.00167(6)
Ru3 0.02166(9) 0.02138(9) 0.01955(9) 0.00008(6) 0.01083(7) 0.00186(6)
C1 0.0218(10) 0.0217(10) 0.0227(10) -0.0021(8) 0.0110(9) -0.0006(8)
C2 0.0276(11) 0.0238(10) 0.0224(10) -0.0013(9) 0.0101(9) 0.0016(9)
C3 0.0211(10) 0.0264(10) 0.0300(11) -0.0003(9) 0.0103(9) 0.0000(9)
C4 0.0246(11) 0.0250(10) 0.0239(11) -0.0026(9) 0.0094(9) 0.0022(9)
C5 0.0419(14) 0.0293(12) 0.0301(12) -0.0045(10) 0.0131(11) -0.0011(10)
C6 0.0289(12) 0.0275(11) 0.0396(13) 0.0011(10) 0.0159(11) 0.0110(9)
C7 0.0319(12) 0.0223(10) 0.0288(11) -0.0002(9) 0.0113(10) 0.0064(9)
C8 0.0382(13) 0.0187(10) 0.0292(11) -0.0038(9) 0.0112(10) 0.0059(9)
C9 0.0510(15) 0.0288(12) 0.0308(12) -0.0002(10) 0.0212(12) 0.0152(11)
C10 0.0402(14) 0.0307(12) 0.0472(15) 0.0013(11) 0.0298(13) 0.0129(11)
C11 0.0266(13) 0.0483(16) 0.0544(17) -0.0006(14) 0.0129(12) 0.0082(11)
C12 0.0441(14) 0.0283(12) 0.0327(13) 0.0042(10) 0.0147(11) 0.0070(11)
C13 0.0432(15) 0.0301(12) 0.0376(14) -0.0075(11) 0.0071(12) -0.0017(11)
C14 0.091(3) 0.0403(15) 0.0294(14) -0.0019(12) 0.0254(16) 0.0202(16)
C15 0.0545(18) 0.0458(16) 0.070(2) 0.0113(15) 0.0460(17) 0.0175(14)
C16 0.0234(10) 0.0285(11) 0.0212(10) 0.0034(9) 0.0074(9) 0.0040(9)
C17 0.0251(10) 0.0254(10) 0.0241(10) 0.0052(9) 0.0109(9) 0.0036(9)
C18 0.0258(11) 0.0310(11) 0.0300(11) 0.0111(10) 0.0134(10) 0.0033(9)
C19 0.0337(12) 0.0362(12) 0.0271(11) 0.0083(10) 0.0189(10) 0.0087(10)
C20 0.0330(12) 0.0330(12) 0.0149(9) 0.0029(9) 0.0086(9) 0.0070(9)
C21 0.0226(11) 0.0395(13) 0.0314(12) 0.0001(11) 0.0070(10) 0.0002(10)
C22 0.0329(12) 0.0255(11) 0.0330(12) 0.0004(10) 0.0122(10) 0.0047(9)
C23 0.0285(13) 0.0408(14) 0.0534(17) 0.0123(13) 0.0156(12) -0.0042(11)
C24 0.0557(18) 0.0617(19) 0.0495(17) 0.0161(15) 0.0408(16) 0.0205(15)
C25 0.0494(16) 0.0404(14) 0.0261(12) -0.0077(11) 0.0074(12) 0.0076(12)
C26 0.0347(13) 0.0414(13) 0.0295(12) 0.0096(10) 0.0219(11) 0.0071(11)
C27 0.0325(12) 0.0417(13) 0.0271(11) -0.0022(10) 0.0196(10) 0.0022(10)
C28 0.0271(11) 0.0344(12) 0.0303(11) -0.0006(10) 0.0194(10) 0.0042(9)
C29 0.0261(11) 0.0325(11) 0.0303(12) -0.0013(10) 0.0187(10) -0.0015(9)
C30 0.0328(12) 0.0318(12) 0.0375(13) 0.0058(10) 0.0242(11) -0.0002(10)
C31 0.0530(18) 0.0619(19) 0.0363(15) 0.0204(14) 0.0239(14) 0.0177(15)
C32 0.0458(16) 0.0625(18) 0.0308(13) -0.0138(13) 0.0204(12) -0.0055(14)
C33 0.0384(14) 0.0334(13) 0.0447(15) -0.0028(11) 0.0220(12) 0.0085(11)
C34 0.0268(12) 0.0480(15) 0.0380(14) -0.0031(12) 0.0157(11) -0.0025(11)
C35 0.0503(17) 0.0307(13) 0.069(2) 0.0038(13) 0.0368(16) -0.0032(12)
C41 0.0256(11) 0.0229(10) 0.0250(11) -0.0010(9) 0.0106(9) 0.0006(8)
C42 0.0298(12) 0.0390(13) 0.0281(12) -0.0023(10) 0.0156(10) -0.0011(10)
C43 0.0252(11) 0.0371(13) 0.0397(14) -0.0044(11) 0.0168(11) -0.0008(10)
C44 0.0263(11) 0.0267(11) 0.0315(12) -0.0021(10) 0.0076(10) 0.0012(9)
C45 0.0331(12) 0.0269(11) 0.0253(11) -0.0022(9) 0.0123(10) -0.0023(9)
C46 0.0267(11) 0.0259(11) 0.0278(11) -0.0019(9) 0.0135(9) 0.0014(9)
C51 0.0248(11) 0.0359(12) 0.0244(11) -0.0015(10) 0.0116(9) -0.0029(9)
C52 0.0286(12) 0.0378(13) 0.0290(12) -0.0038(10) 0.0147(10) -0.0033(10)
C53 0.0313(13) 0.0449(14) 0.0278(12) 0.0005(11) 0.0104(10) -0.0030(11)
C54 0.0362(14) 0.0577(17) 0.0237(12) 0.0015(12) 0.0087(11) -0.0119(13)
C55 0.0365(14) 0.0531(16) 0.0298(12) -0.0137(12) 0.0180(11) -0.0172(12)
C56 0.0314(12) 0.0418(14) 0.0365(13) -0.0124(11) 0.0202(11) -0.0104(11)
C61 0.0268(11) 0.0372(12) 0.0221(10) -0.0025(9) 0.0103(9) 0.0023(10)
C62 0.0294(12) 0.0383(13) 0.0293(12) -0.0044(10) 0.0113(10) -0.0008(10)
C63 0.0426(15) 0.0465(15) 0.0311(13) -0.0081(12) 0.0187(12) -0.0118(12)
C64 0.0328(13) 0.072(2) 0.0352(14) -0.0154(14) 0.0211(12) -0.0146(13)
C65 0.0270(13) 0.073(2) 0.0424(16) -0.0049(15) 0.0141(12) 0.0067(13)
C66 0.0305(13) 0.0494(15) 0.0320(13) 0.0020(11) 0.0130(11) 0.0068(11)
C71 0.0289(12) 0.0344(12) 0.0262(11) 0.0026(10) 0.0046(10) 0.0050(10)
C72 0.0466(15) 0.0360(13) 0.0334(13) 0.0017(11) 0.0118(12) 0.0093(12)
C73 0.063(2) 0.0372(15) 0.0393(15) -0.0028(13) 0.0051(15) 0.0169(14)
C74 0.061(2) 0.0294(14) 0.0460(17) 0.0067(13) -0.0044(15) 0.0029(13)
C75 0.0436(16) 0.0436(16) 0.0453(16) 0.0135(14) 0.0020(13) -0.0065(13)
C76 0.0360(13) 0.0379(14) 0.0373(14) 0.0034(11) 0.0086(11) -0.0007(11)
B1 0.0265(12) 0.0312(13) 0.0241(12) 0.0017(10) 0.0110(10) 0.0027(10)

loop_
_atom_type_symbol
_atom_type_description
_atom_type_scat_dispersion_real
_atom_type_scat_dispersion_imag
_atom_type_scat_source
C C 0.0033 0.0016 'International Tables Vol C Tables 4.2.6.8 and 6.1.1.4'
H H 0.0000 0.0000 'International Tables Vol C Tables 4.2.6.8 and 6.1.1.4'
B B 0.0013 0.0007 'International Tables Vol C Tables 4.2.6.8 and 6.1.1.4'
Ru Ru -1.2594 0.8363 'International Tables Vol C Tables 4.2.6.8 and 6.1.1.4'

loop_
_geom_angle_atom_site_label_1
_geom_angle_atom_site_label_2
_geom_angle_atom_site_label_3
_geom_angle
C1 Ru1 C4 93.47(9)
C1 Ru1 C3 93.17(9)
C4 Ru1 C3 45.12(9)
C1 Ru1 C6 159.43(9)
C4 Ru1 C6 102.33(9)
C3 Ru1 C6 107.30(9)
C1 Ru1 C7 124.61(9)
C4 Ru1 C7 108.06(9)
C3 Ru1 C7 137.79(9)
C6 Ru1 C7 37.58(9)
C1 Ru1 C10 135.33(10)
C4 Ru1 C10 128.24(10)
C3 Ru1 C10 105.19(9)
C6 Ru1 C10 37.52(10)
C7 Ru1 C10 62.72(9)
C1 Ru1 C9 102.16(9)
C4 Ru1 C9 164.36(10)
C3 Ru1 C9 133.10(10)
C6 Ru1 C9 62.35(10)
C7 Ru1 C9 62.33(9)
C10 Ru1 C9 37.28(10)
C1 Ru1 C8 96.83(9)
C4 Ru1 C8 140.79(9)
C3 Ru1 C8 167.62(9)
C6 Ru1 C8 62.60(9)
C7 Ru1 C8 37.47(9)
C10 Ru1 C8 62.48(10)
C9 Ru1 C8 37.15(9)
C1 Ru1 Ru3 48.03(6)
C4 Ru1 Ru3 49.00(6)
C3 Ru1 Ru3 74.22(6)
C6 Ru1 Ru3 139.23(7)
C7 Ru1 Ru3 115.37(6)
C10 Ru1 Ru3 176.58(7)
C9 Ru1 Ru3 145.11(8)
C8 Ru1 Ru3 118.00(7)
C1 Ru1 Ru2 47.61(6)
C4 Ru1 Ru2 74.19(7)
C3 Ru1 Ru2 48.92(6)
C6 Ru1 Ru2 149.99(7)
C7 Ru1 Ru2 172.21(6)
C10 Ru1 Ru2 122.12(7)
C9 Ru1 Ru2 117.10(7)
C8 Ru1 Ru2 137.21(6)
Ru3 Ru1 Ru2 60.126(11)
C1 Ru2 C3 93.75(9)
C1 Ru2 C2 94.27(9)
C3 Ru2 C2 45.69(9)
C1 Ru2 C19 122.83(9)
C3 Ru2 C19 109.79(9)
C2 Ru2 C19 139.28(10)
C1 Ru2 C18 157.62(9)
C3 Ru2 C18 103.52(9)
C2 Ru2 C18 107.96(9)
C19 Ru2 C18 37.54(9)
C1 Ru2 C20 95.33(9)
C3 Ru2 C20 142.65(9)
C2 Ru2 C20 166.47(9)
C19 Ru2 C20 37.42(9)
C18 Ru2 C20 62.32(9)
C1 Ru2 C16 101.51(9)
C3 Ru2 C16 164.71(9)
C2 Ru2 C16 131.00(8)
C19 Ru2 C16 62.30(8)
C18 Ru2 C16 61.96(8)
C20 Ru2 C16 37.19(8)
C1 Ru2 C17 134.99(9)
C3 Ru2 C17 128.32(9)
C2 Ru2 C17 104.19(8)
C19 Ru2 C17 62.69(8)
C18 Ru2 C17 37.37(8)
C20 Ru2 C17 62.31(8)
C16 Ru2 C17 37.00(8)
C1 Ru2 Ru3 47.82(6)
C3 Ru2 Ru3 74.08(7)
C2 Ru2 Ru3 49.46(6)
C19 Ru2 Ru3 170.62(7)
C18 Ru2 Ru3 151.16(6)
C20 Ru2 Ru3 135.43(7)
C16 Ru2 Ru3 115.91(6)
C17 Ru2 Ru3 122.15(6)
C1 Ru2 Ru1 47.91(6)
C3 Ru2 Ru1 49.23(6)
C2 Ru2 Ru1 75.16(6)
C19 Ru2 Ru1 115.89(6)
C18 Ru2 Ru1 139.95(6)
C20 Ru2 Ru1 118.37(6)
C16 Ru2 Ru1 145.25(6)
C17 Ru2 Ru1 177.07(6)
Ru3 Ru2 Ru1 59.665(10)
C1 Ru3 C4 93.80(9)
C1 Ru3 C2 94.09(9)
C4 Ru3 C2 45.95(9)
C1 Ru3 C27 158.19(9)
C4 Ru3 C27 107.77(9)
C2 Ru3 C27 103.14(9)
C1 Ru3 C26 134.12(9)
C4 Ru3 C26 104.54(9)
C2 Ru3 C26 128.73(9)
C27 Ru3 C26 37.68(9)
C1 Ru3 C28 123.66(9)
C4 Ru3 C28 138.98(9)
C2 Ru3 C28 109.10(9)
C27 Ru3 C28 37.61(9)
C26 Ru3 C28 62.84(9)
C1 Ru3 C29 95.87(9)
C4 Ru3 C29 166.77(9)
C2 Ru3 C29 141.71(9)
C27 Ru3 C29 62.32(9)
C26 Ru3 C29 62.23(9)
C28 Ru3 C29 37.25(9)
C1 Ru3 C30 101.19(9)
C4 Ru3 C30 131.74(9)
C2 Ru3 C30 164.72(9)
C27 Ru3 C30 62.05(9)
C26 Ru3 C30 36.92(10)
C28 Ru3 C30 62.11(9)
C29 Ru3 C30 37.01(9)
C1 Ru3 Ru1 48.18(6)
C4 Ru3 Ru1 49.20(6)
C2 Ru3 Ru1 75.48(6)
C27 Ru3 Ru1 149.52(7)
C26 Ru3 Ru1 120.24(6)
C28 Ru3 Ru1 171.59(6)
C29 Ru3 Ru1 135.60(6)
C30 Ru3 Ru1 114.97(6)
C1 Ru3 Ru2 47.66(6)
C4 Ru3 Ru2 74.33(7)
C2 Ru3 Ru2 49.43(6)
C27 Ru3 Ru2 141.05(7)
C26 Ru3 Ru2 178.14(7)
C28 Ru3 Ru2 117.00(6)
C29 Ru3 Ru2 118.90(6)
C30 Ru3 Ru2 144.87(7)
Ru1 Ru3 Ru2 60.209(11)
Ru2 C1 Ru3 84.52(8)
Ru2 C1 Ru1 84.48(8)
Ru3 C1 Ru1 83.78(8)
C5 C2 C3 120.8(2)
C5 C2 C4 121.45(19)
C3 C2 C4 58.93(14)
C5 C2 Ru2 131.06(17)
C3 C2 Ru2 66.56(11)
C4 C2 Ru2 103.82(13)
C5 C2 Ru3 131.89(17)
C3 C2 Ru3 103.77(14)
C4 C2 Ru3 66.13(11)
Ru2 C2 Ru3 81.11(8)
C4 C3 C2 60.71(14)
C4 C3 Ru2 105.73(14)
C2 C3 Ru2 67.75(11)
C4 C3 Ru1 67.04(12)
C2 C3 Ru1 106.53(14)
Ru2 C3 Ru1 81.85(8)
C3 C4 C2 60.35(14)
C3 C4 Ru3 105.87(14)
C2 C4 Ru3 67.93(12)
C3 C4 Ru1 67.84(12)
C2 C4 Ru1 106.84(14)
Ru3 C4 Ru1 81.79(8)
C10 C6 C7 108.5(2)
C10 C6 C11 126.6(2)
C7 C6 C11 124.9(2)
C10 C6 Ru1 71.92(13)
C7 C6 Ru1 71.85(13)
C11 C6 Ru1 122.58(17)
C6 C7 C8 107.7(2)
C6 C7 C12 124.8(2)
C8 C7 C12 127.3(2)
C6 C7 Ru1 70.57(13)
C8 C7 Ru1 71.93(13)
C12 C7 Ru1 126.61(16)
C9 C8 C7 107.6(2)
C9 C8 C13 125.7(2)
C7 C8 C13 126.5(2)
C9 C8 Ru1 71.26(13)
C7 C8 Ru1 70.60(12)
C13 C8 Ru1 128.23(17)
C10 C9 C8 108.6(2)
C10 C9 C14 127.1(3)
C8 C9 C14 124.0(3)
C10 C9 Ru1 70.91(13)
C8 C9 Ru1 71.59(13)
C14 C9 Ru1 128.45(18)
C6 C10 C9 107.6(2)
C6 C10 C15 126.1(3)
C9 C10 C15 126.2(3)
C6 C10 Ru1 70.55(13)
C9 C10 Ru1 71.82(13)
C15 C10 Ru1 126.76(18)
C17 C16 C20 108.6(2)
C17 C16 C21 125.8(2)
C20 C16 C21 125.3(2)
C17 C16 Ru2 71.52(12)
C20 C16 Ru2 70.80(12)
C21 C16 Ru2 128.92(16)
C16 C17 C18 107.2(2)
C16 C17 C22 126.2(2)
C18 C17 C22 126.3(2)
C16 C17 Ru2 71.49(12)
C18 C17 Ru2 70.41(12)
C22 C17 Ru2 128.62(16)
C19 C18 C17 108.6(2)
C19 C18 C23 126.1(2)
C17 C18 C23 125.2(2)
C19 C18 Ru2 71.16(13)
C17 C18 Ru2 72.23(12)
C23 C18 Ru2 124.85(17)
C20 C19 C18 107.5(2)
C20 C19 C24 126.3(2)
C18 C19 C24 125.9(2)
C20 C19 Ru2 71.65(12)
C18 C19 Ru2 71.31(13)
C24 C19 Ru2 127.34(18)
C16 C20 C19 108.1(2)
C16 C20 C25 125.3(2)
C19 C20 C25 126.4(2)
C16 C20 Ru2 72.02(12)
C19 C20 Ru2 70.93(13)
C25 C20 Ru2 126.95(17)
C30 C26 C27 107.7(2)
C30 C26 C31 127.0(3)
C27 C26 C31 125.0(3)
C30 C26 Ru3 72.54(13)
C27 C26 Ru3 70.96(13)
C31 C26 Ru3 126.84(18)
C26 C27 C28 108.1(2)
C26 C27 C32 125.9(2)
C28 C27 C32 125.8(2)
C26 C27 Ru3 71.35(13)
C28 C27 Ru3 71.75(13)
C32 C27 Ru3 126.02(18)
C29 C28 C27 107.5(2)
C29 C28 C33 126.6(2)
C27 C28 C33 125.7(2)
C29 C28 Ru3 71.95(12)
C27 C28 Ru3 70.64(13)
C33 C28 Ru3 127.26(17)
C30 C29 C28 108.0(2)
C30 C29 C34 124.8(2)
C28 C29 C34 126.9(2)
C30 C29 Ru3 71.55(13)
C28 C29 Ru3 70.80(13)
C34 C29 Ru3 128.11(16)
C26 C30 C29 108.7(2)
C26 C30 C35 127.4(2)
C29 C30 C35 123.6(2)
C26 C30 Ru3 70.54(13)
C29 C30 Ru3 71.44(13)
C35 C30 Ru3 129.08(17)
C46 C41 C42 115.3(2)
C46 C41 B1 123.0(2)
C42 C41 B1 121.5(2)
C43 C42 C41 122.2(2)
C44 C43 C42 121.0(2)
C43 C44 C45 118.5(2)
C46 C45 C44 120.2(2)
C45 C46 C41 122.8(2)
C52 C51 C53 115.2(2)
C52 C51 B1 122.2(2)
C53 C51 B1 122.3(2)
C56 C52 C51 123.0(2)
C54 C53 C51 122.6(3)
C55 C54 C53 120.3(3)
C56 C55 C54 118.7(2)
C55 C56 C52 120.1(3)
C62 C61 C66 115.0(2)
C62 C61 B1 121.9(2)
C66 C61 B1 122.6(2)
C63 C62 C61 123.1(2)
C64 C63 C62 119.7(3)
C65 C64 C63 119.1(3)
C64 C65 C66 120.8(3)
C65 C66 C61 122.2(3)
C72 C71 C76 114.9(2)
C72 C71 B1 122.8(2)
C76 C71 B1 122.0(2)
C73 C72 C71 123.0(3)
C74 C73 C72 120.0(3)
C75 C74 C73 119.3(3)
C74 C75 C76 119.9(3)
C75 C76 C71 122.9(3)
C61 B1 C41 112.24(19)
C61 B1 C71 113.5(2)
C41 B1 C71 103.92(19)
C61 B1 C51 103.37(19)
C41 B1 C51 112.43(19)
C71 B1 C51 111.64(19)

loop_
_geom_bond_atom_site_label_1
_geom_bond_atom_site_label_2
_geom_bond_distance
Ru1 C1 2.014(2)
Ru1 C4 2.055(2)
Ru1 C3 2.067(2)
Ru1 C6 2.213(2)
Ru1 C7 2.229(2)
Ru1 C10 2.231(2)
Ru1 C9 2.243(2)
Ru1 C8 2.247(2)
Ru1 Ru3 2.6870(4)
Ru1 Ru2 2.7018(4)
Ru2 C1 2.005(2)
Ru2 C3 2.057(2)
Ru2 C2 2.075(2)
Ru2 C19 2.224(2)
Ru2 C18 2.226(2)
Ru2 C20 2.233(2)
Ru2 C16 2.249(2)
Ru2 C17 2.250(2)
Ru2 Ru3 2.6996(5)
Ru3 C1 2.010(2)
Ru3 C4 2.049(2)
Ru3 C2 2.077(2)
Ru3 C27 2.216(2)
Ru3 C26 2.222(2)
Ru3 C28 2.231(2)
Ru3 C29 2.246(2)
Ru3 C30 2.248(2)
C2 C5 1.496(3)
C2 C3 1.605(3)
C2 C4 1.610(3)
C3 C4 1.582(3)
C6 C10 1.429(4)
C6 C7 1.431(3)
C6 C11 1.509(4)
C7 C8 1.438(3)
C7 C12 1.499(3)
C8 C9 1.430(4)
C8 C13 1.487(4)
C9 C10 1.430(4)
C9 C14 1.500(4)
C10 C15 1.504(4)
C16 C17 1.427(3)
C16 C20 1.429(3)
C16 C21 1.498(3)
C17 C18 1.434(3)
C17 C22 1.491(3)
C18 C19 1.431(3)
C18 C23 1.503(3)
C19 C20 1.430(3)
C19 C24 1.503(3)
C20 C25 1.499(3)
C26 C30 1.415(4)
C26 C27 1.433(4)
C26 C31 1.504(4)
C27 C28 1.434(3)
C27 C32 1.494(4)
C28 C29 1.430(3)
C28 C33 1.495(3)
C29 C30 1.426(3)
C29 C34 1.495(3)
C30 C35 1.507(4)
C41 C46 1.403(3)
C41 C42 1.403(3)
C41 B1 1.642(3)
C42 C43 1.389(3)
C43 C44 1.378(4)
C44 C45 1.389(3)
C45 C46 1.388(3)
C51 C52 1.400(3)
C51 C53 1.401(3)
C51 B1 1.646(3)
C52 C56 1.389(3)
C53 C54 1.392(4)
C54 C55 1.387(4)
C55 C56 1.385(4)
C61 C62 1.402(4)
C61 C66 1.405(3)
C61 B1 1.642(4)
C62 C63 1.390(4)
C63 C64 1.383(4)
C64 C65 1.372(5)
C65 C66 1.391(4)
C71 C72 1.397(4)
C71 C76 1.403(4)
C71 B1 1.645(4)
C72 C73 1.393(4)
C73 C74 1.379(5)
C74 C75 1.378(5)
C75 C76 1.393(4)

loop_
_geom_torsion_atom_site_label_1
_geom_torsion_atom_site_label_2
_geom_torsion_atom_site_label_3
_geom_torsion_atom_site_label_4
_geom_torsion
C4 Ru1 Ru2 C1 110.10(10)
C3 Ru1 Ru2 C1 153.55(12)
C6 Ru1 Ru2 C1 -162.57(16)
C7 Ru1 Ru2 C1 2.3(5)
C10 Ru1 Ru2 C1 -124.32(12)
C9 Ru1 Ru2 C1 -81.55(12)
C8 Ru1 Ru2 C1 -41.48(13)
Ru3 Ru1 Ru2 C1 58.68(8)
C1 Ru1 Ru2 C3 -153.55(12)
C4 Ru1 Ru2 C3 -43.44(11)
C6 Ru1 Ru2 C3 43.89(16)
C7 Ru1 Ru2 C3 -151.3(5)
C10 Ru1 Ru2 C3 82.13(12)
C9 Ru1 Ru2 C3 124.90(12)
C8 Ru1 Ru2 C3 164.97(13)
Ru3 Ru1 Ru2 C3 -94.87(9)
C1 Ru1 Ru2 C2 -110.07(10)
C4 Ru1 Ru2 C2 0.03(9)
C3 Ru1 Ru2 C2 43.48(11)
C6 Ru1 Ru2 C2 87.36(15)
C7 Ru1 Ru2 C2 -107.8(5)
C10 Ru1 Ru2 C2 125.61(11)
C9 Ru1 Ru2 C2 168.37(11)
C8 Ru1 Ru2 C2 -151.56(12)
Ru3 Ru1 Ru2 C2 -51.39(7)
C1 Ru1 Ru2 C19 111.95(11)
C4 Ru1 Ru2 C19 -137.95(10)
C3 Ru1 Ru2 C19 -94.50(11)
C6 Ru1 Ru2 C19 -50.62(15)
C7 Ru1 Ru2 C19 114.2(5)
C10 Ru1 Ru2 C19 -12.37(12)
C9 Ru1 Ru2 C19 30.40(11)
C8 Ru1 Ru2 C19 70.47(12)
Ru3 Ru1 Ru2 C19 170.63(8)
C1 Ru1 Ru2 C18 149.53(13)
C4 Ru1 Ru2 C18 -100.36(12)
C3 Ru1 Ru2 C18 -56.92(13)
C6 Ru1 Ru2 C18 -13.03(17)
C7 Ru1 Ru2 C18 151.8(5)
C10 Ru1 Ru2 C18 25.22(13)
C9 Ru1 Ru2 C18 67.98(13)
C8 Ru1 Ru2 C18 108.05(14)
Ru3 Ru1 Ru2 C18 -151.78(10)
C1 Ru1 Ru2 C20 69.79(11)
C4 Ru1 Ru2 C20 179.89(10)
C3 Ru1 Ru2 C20 -136.66(11)
C6 Ru1 Ru2 C20 -92.78(15)
C7 Ru1 Ru2 C20 72.1(5)
C10 Ru1 Ru2 C20 -54.53(12)
C9 Ru1 Ru2 C20 -11.77(11)
C8 Ru1 Ru2 C20 28.30(12)
Ru3 Ru1 Ru2 C20 128.47(7)
C1 Ru1 Ru2 C16 33.89(13)
C4 Ru1 Ru2 C16 143.99(12)
C3 Ru1 Ru2 C16 -172.56(13)
C6 Ru1 Ru2 C16 -128.68(17)
C7 Ru1 Ru2 C16 36.2(5)
C10 Ru1 Ru2 C16 -90.43(13)
C9 Ru1 Ru2 C16 -47.67(13)
C8 Ru1 Ru2 C16 -7.60(14)
Ru3 Ru1 Ru2 C16 92.57(10)
C1 Ru1 Ru2 C17 172.4(11)
C4 Ru1 Ru2 C17 -77.5(11)
C3 Ru1 Ru2 C17 -34.1(11)
C6 Ru1 Ru2 C17 9.8(11)
C7 Ru1 Ru2 C17 174.7(12)
C10 Ru1 Ru2 C17 48.1(11)
C9 Ru1 Ru2 C17 90.8(11)
C8 Ru1 Ru2 C17 130.9(11)
Ru3 Ru1 Ru2 C17 -128.9(11)
C1 Ru1 Ru2 Ru3 -58.68(8)
C4 Ru1 Ru2 Ru3 51.42(7)
C3 Ru1 Ru2 Ru3 94.87(9)
C6 Ru1 Ru2 Ru3 138.75(13)
C7 Ru1 Ru2 Ru3 -56.4(4)
C10 Ru1 Ru2 Ru3 177.00(9)
C9 Ru1 Ru2 Ru3 -140.24(9)
C8 Ru1 Ru2 Ru3 -100.17(10)
C4 Ru1 Ru3 C1 -152.81(12)
C3 Ru1 Ru3 C1 -109.35(10)
C6 Ru1 Ru3 C1 152.28(13)
C7 Ru1 Ru3 C1 114.77(11)
C10 Ru1 Ru3 C1 170.0(12)
C9 Ru1 Ru3 C1 37.39(14)
C8 Ru1 Ru3 C1 72.72(11)
Ru2 Ru1 Ru3 C1 -58.05(8)
C1 Ru1 Ru3 C4 152.81(12)
C3 Ru1 Ru3 C4 43.45(11)
C6 Ru1 Ru3 C4 -54.92(13)
C7 Ru1 Ru3 C4 -92.43(11)
C10 Ru1 Ru3 C4 -37.2(12)
C9 Ru1 Ru3 C4 -169.81(14)
C8 Ru1 Ru3 C4 -134.47(11)
Ru2 Ru1 Ru3 C4 94.75(9)
C1 Ru1 Ru3 C2 109.30(10)
C4 Ru1 Ru3 C2 -43.51(11)
C3 Ru1 Ru3 C2 -0.05(9)
C6 Ru1 Ru3 C2 -98.42(12)
C7 Ru1 Ru3 C2 -135.93(9)
C10 Ru1 Ru3 C2 -80.7(12)
C9 Ru1 Ru3 C2 146.69(13)
C8 Ru1 Ru3 C2 -177.97(9)
Ru2 Ru1 Ru3 C2 51.25(6)
C1 Ru1 Ru3 C27 -159.38(16)
C4 Ru1 Ru3 C27 47.81(16)
C3 Ru1 Ru3 C27 91.27(15)
C6 Ru1 Ru3 C27 -7.10(17)
C7 Ru1 Ru3 C27 -44.62(15)
C10 Ru1 Ru3 C27 10.6(12)
C9 Ru1 Ru3 C27 -122.00(18)
C8 Ru1 Ru3 C27 -86.66(15)
Ru2 Ru1 Ru3 C27 142.57(13)
C1 Ru1 Ru3 C26 -124.03(12)
C4 Ru1 Ru3 C26 83.16(12)
C3 Ru1 Ru3 C26 126.61(11)
C6 Ru1 Ru3 C26 28.24(13)
C7 Ru1 Ru3 C26 -9.27(11)
C10 Ru1 Ru3 C26 46.0(12)
C9 Ru1 Ru3 C26 -86.65(14)
C8 Ru1 Ru3 C26 -51.31(11)
Ru2 Ru1 Ru3 C26 177.91(8)
C1 Ru1 Ru3 C28 -14.8(4)
C4 Ru1 Ru3 C28 -167.6(4)
C3 Ru1 Ru3 C28 -124.1(4)
C6 Ru1 Ru3 C28 137.5(4)
C7 Ru1 Ru3 C28 100.0(4)
C10 Ru1 Ru3 C28 155.2(12)
C9 Ru1 Ru3 C28 22.6(4)
C8 Ru1 Ru3 C28 57.9(4)
Ru2 Ru1 Ru3 C28 -72.8(4)
C1 Ru1 Ru3 C29 -44.15(12)
C4 Ru1 Ru3 C29 163.05(12)
C3 Ru1 Ru3 C29 -153.50(11)
C6 Ru1 Ru3 C29 108.13(13)
C7 Ru1 Ru3 C29 70.62(11)
C10 Ru1 Ru3 C29 125.9(12)
C9 Ru1 Ru3 C29 -6.76(14)
C8 Ru1 Ru3 C29 28.58(11)
Ru2 Ru1 Ru3 C29 -102.20(9)
C1 Ru1 Ru3 C30 -82.57(11)
C4 Ru1 Ru3 C30 124.63(11)
C3 Ru1 Ru3 C30 168.08(10)
C6 Ru1 Ru3 C30 69.71(13)
C7 Ru1 Ru3 C30 32.20(10)
C10 Ru1 Ru3 C30 87.4(12)
C9 Ru1 Ru3 C30 -45.18(14)
C8 Ru1 Ru3 C30 -9.84(10)
Ru2 Ru1 Ru3 C30 -140.62(8)
C1 Ru1 Ru3 Ru2 58.05(8)
C4 Ru1 Ru3 Ru2 -94.75(9)
C3 Ru1 Ru3 Ru2 -51.30(7)
C6 Ru1 Ru3 Ru2 -149.67(10)
C7 Ru1 Ru3 Ru2 172.82(7)
C10 Ru1 Ru3 Ru2 -132.0(12)
C9 Ru1 Ru3 Ru2 95.44(11)
C8 Ru1 Ru3 Ru2 130.78(7)
C3 Ru2 Ru3 C1 110.51(11)
C2 Ru2 Ru3 C1 155.13(12)
C19 Ru2 Ru3 C1 -5.2(4)
C18 Ru2 Ru3 C1 -160.29(15)
C20 Ru2 Ru3 C1 -42.16(12)
C16 Ru2 Ru3 C1 -81.90(11)
C17 Ru2 Ru3 C1 -123.88(11)
Ru1 Ru2 Ru3 C1 58.82(8)
C1 Ru2 Ru3 C4 -110.41(10)
C3 Ru2 Ru3 C4 0.11(9)
C2 Ru2 Ru3 C4 44.72(10)
C19 Ru2 Ru3 C4 -115.6(4)
C18 Ru2 Ru3 C4 89.30(14)
C20 Ru2 Ru3 C4 -152.56(11)
C16 Ru2 Ru3 C4 167.69(9)
C17 Ru2 Ru3 C4 125.72(9)
Ru1 Ru2 Ru3 C4 -51.59(6)
C1 Ru2 Ru3 C2 -155.13(12)
C3 Ru2 Ru3 C2 -44.62(10)
C19 Ru2 Ru3 C2 -160.3(4)
C18 Ru2 Ru3 C2 44.58(15)
C20 Ru2 Ru3 C2 162.71(12)
C16 Ru2 Ru3 C2 122.97(10)
C17 Ru2 Ru3 C2 80.99(11)
Ru1 Ru2 Ru3 C2 -96.31(8)
C1 Ru2 Ru3 C27 150.55(13)
C3 Ru2 Ru3 C27 -98.94(12)
C2 Ru2 Ru3 C27 -54.32(13)
C19 Ru2 Ru3 C27 145.4(4)
C18 Ru2 Ru3 C27 -9.74(16)
C20 Ru2 Ru3 C27 108.39(14)
C16 Ru2 Ru3 C27 68.65(12)
C17 Ru2 Ru3 C27 26.67(13)
Ru1 Ru2 Ru3 C27 -150.63(11)
C1 Ru2 Ru3 C26 -163(2)
C3 Ru2 Ru3 C26 -53(2)
C2 Ru2 Ru3 C26 -8(2)
C19 Ru2 Ru3 C26 -168(2)
C18 Ru2 Ru3 C26 37(2)
C20 Ru2 Ru3 C26 155(2)
C16 Ru2 Ru3 C26 115(2)
C17 Ru2 Ru3 C26 73(2)
Ru1 Ru2 Ru3 C26 -104(2)
C1 Ru2 Ru3 C28 112.16(11)
C3 Ru2 Ru3 C28 -137.33(10)
C2 Ru2 Ru3 C28 -92.71(11)
C19 Ru2 Ru3 C28 107.0(4)
C18 Ru2 Ru3 C28 -48.13(14)
C20 Ru2 Ru3 C28 70.00(11)
C16 Ru2 Ru3 C28 30.26(10)
C17 Ru2 Ru3 C28 -11.71(10)
Ru1 Ru2 Ru3 C28 170.98(7)
C1 Ru2 Ru3 C29 69.82(11)
C3 Ru2 Ru3 C29 -179.67(10)
C2 Ru2 Ru3 C29 -135.05(11)
C19 Ru2 Ru3 C29 64.6(4)
C18 Ru2 Ru3 C29 -90.47(14)
C20 Ru2 Ru3 C29 27.66(11)
C16 Ru2 Ru3 C29 -12.08(10)
C17 Ru2 Ru3 C29 -54.05(10)
Ru1 Ru2 Ru3 C29 128.64(7)
C1 Ru2 Ru3 C30 33.00(14)
C3 Ru2 Ru3 C30 143.51(13)
C2 Ru2 Ru3 C30 -171.87(13)
C19 Ru2 Ru3 C30 27.8(4)
C18 Ru2 Ru3 C30 -127.29(16)
C20 Ru2 Ru3 C30 -9.16(14)
C16 Ru2 Ru3 C30 -48.90(13)
C17 Ru2 Ru3 C30 -90.88(13)
Ru1 Ru2 Ru3 C30 91.82(11)
C1 Ru2 Ru3 Ru1 -58.82(8)
C3 Ru2 Ru3 Ru1 51.70(7)
C2 Ru2 Ru3 Ru1 96.31(8)
C19 Ru2 Ru3 Ru1 -64.0(4)
C18 Ru2 Ru3 Ru1 140.89(12)
C20 Ru2 Ru3 Ru1 -100.97(9)
C16 Ru2 Ru3 Ru1 -140.72(7)
C17 Ru2 Ru3 Ru1 177.31(7)
C3 Ru2 C1 Ru3 -64.50(9)
C2 Ru2 C1 Ru3 -18.69(9)
C19 Ru2 C1 Ru3 179.00(8)
C18 Ru2 C1 Ru3 154.71(18)
C20 Ru2 C1 Ru3 151.77(8)
C16 Ru2 C1 Ru3 114.67(8)
C17 Ru2 C1 Ru3 96.29(11)
Ru1 Ru2 C1 Ru3 -84.26(8)
C3 Ru2 C1 Ru1 19.76(9)
C2 Ru2 C1 Ru1 65.57(8)
C19 Ru2 C1 Ru1 -96.74(10)
C18 Ru2 C1 Ru1 -121.0(2)
C20 Ru2 C1 Ru1 -123.97(8)
C16 Ru2 C1 Ru1 -161.07(7)
C17 Ru2 C1 Ru1 -179.45(8)
Ru3 Ru2 C1 Ru1 84.26(8)
C4 Ru3 C1 Ru2 64.74(9)
C2 Ru3 C1 Ru2 18.68(9)
C27 Ru3 C1 Ru2 -123.7(2)
C26 Ru3 C1 Ru2 179.25(9)
C28 Ru3 C1 Ru2 -97.54(10)
C29 Ru3 C1 Ru2 -124.30(8)
C30 Ru3 C1 Ru2 -161.37(8)
Ru1 Ru3 C1 Ru2 85.03(7)
C4 Ru3 C1 Ru1 -20.29(9)
C2 Ru3 C1 Ru1 -66.35(8)
C27 Ru3 C1 Ru1 151.3(2)
C26 Ru3 C1 Ru1 94.22(12)
C28 Ru3 C1 Ru1 177.43(8)
C29 Ru3 C1 Ru1 150.67(8)
C30 Ru3 C1 Ru1 113.61(8)
Ru2 Ru3 C1 Ru1 -85.03(7)
C4 Ru1 C1 Ru2 -64.85(9)
C3 Ru1 C1 Ru2 -19.65(9)
C6 Ru1 C1 Ru2 154.8(2)
C7 Ru1 C1 Ru2 -179.63(7)
C10 Ru1 C1 Ru2 95.78(12)
C9 Ru1 C1 Ru2 115.74(9)
C8 Ru1 C1 Ru2 153.05(8)
Ru3 Ru1 C1 Ru2 -85.07(7)
C4 Ru1 C1 Ru3 20.21(9)
C3 Ru1 C1 Ru3 65.41(8)
C6 Ru1 C1 Ru3 -120.2(2)
C7 Ru1 C1 Ru3 -94.56(10)
C10 Ru1 C1 Ru3 -179.16(10)
C9 Ru1 C1 Ru3 -159.19(8)
C8 Ru1 C1 Ru3 -121.88(8)
Ru2 Ru1 C1 Ru3 85.07(7)
C1 Ru2 C2 C5 157.7(2)
C3 Ru2 C2 C5 -111.2(3)
C19 Ru2 C2 C5 -45.4(3)
C18 Ru2 C2 C5 -19.7(2)
C20 Ru2 C2 C5 22.6(5)
C16 Ru2 C2 C5 48.4(3)
C17 Ru2 C2 C5 19.1(2)
Ru3 Ru2 C2 C5 139.5(3)
Ru1 Ru2 C2 C5 -158.0(2)
C1 Ru2 C2 C3 -91.08(12)
C19 Ru2 C2 C3 65.88(17)
C18 Ru2 C2 C3 91.56(13)
C20 Ru2 C2 C3 133.8(4)
C16 Ru2 C2 C3 159.65(12)
C17 Ru2 C2 C3 130.31(12)
Ru3 Ru2 C2 C3 -109.29(13)
Ru1 Ru2 C2 C3 -46.73(10)
C1 Ru2 C2 C4 -44.38(15)
C3 Ru2 C2 C4 46.70(14)
C19 Ru2 C2 C4 112.58(16)
C18 Ru2 C2 C4 138.25(13)
C20 Ru2 C2 C4 -180(13)
C16 Ru2 C2 C4 -153.65(13)
C17 Ru2 C2 C4 177.01(13)
Ru3 Ru2 C2 C4 -62.59(12)
Ru1 Ru2 C2 C4 -0.04(12)
C1 Ru2 C2 Ru3 18.21(8)
C3 Ru2 C2 Ru3 109.29(13)
C19 Ru2 C2 Ru3 175.17(10)
C18 Ru2 C2 Ru3 -159.15(7)
C20 Ru2 C2 Ru3 -116.9(4)
C16 Ru2 C2 Ru3 -91.06(11)
C17 Ru2 C2 Ru3 -120.40(8)
Ru1 Ru2 C2 Ru3 62.56(5)
C1 Ru3 C2 C5 -157.0(2)
C4 Ru3 C2 C5 111.7(3)
C27 Ru3 C2 C5 9.5(2)
C26 Ru3 C2 C5 40.8(3)
C28 Ru3 C2 C5 -29.2(2)
C29 Ru3 C2 C5 -52.2(3)
C30 Ru3 C2 C5 23.2(5)
Ru1 Ru3 C2 C5 158.2(2)
Ru2 Ru3 C2 C5 -138.8(3)
C1 Ru3 C2 C3 44.91(14)
C4 Ru3 C2 C3 -46.42(14)
C27 Ru3 C2 C3 -148.56(14)
C26 Ru3 C2 C3 -117.26(15)
C28 Ru3 C2 C3 172.71(13)
C29 Ru3 C2 C3 149.75(14)
C30 Ru3 C2 C3 -134.9(3)
Ru1 Ru3 C2 C3 0.07(12)
Ru2 Ru3 C2 C3 63.07(12)
C1 Ru3 C2 C4 91.33(12)
C27 Ru3 C2 C4 -102.14(12)
C26 Ru3 C2 C4 -70.85(15)
C28 Ru3 C2 C4 -140.88(12)
C29 Ru3 C2 C4 -163.83(13)
C30 Ru3 C2 C4 -88.5(3)
Ru1 Ru3 C2 C4 46.48(10)
Ru2 Ru3 C2 C4 109.49(13)
C1 Ru3 C2 Ru2 -18.16(8)
C4 Ru3 C2 Ru2 -109.49(13)
C27 Ru3 C2 Ru2 148.37(8)
C26 Ru3 C2 Ru2 179.67(8)
C28 Ru3 C2 Ru2 109.64(8)
C29 Ru3 C2 Ru2 86.68(13)
C30 Ru3 C2 Ru2 162.0(3)
Ru1 Ru3 C2 Ru2 -63.00(5)
C5 C2 C3 C4 -110.5(2)
Ru2 C2 C3 C4 124.41(14)
Ru3 C2 C3 C4 50.65(13)
C5 C2 C3 Ru2 125.1(2)
C4 C2 C3 Ru2 -124.41(14)
Ru3 C2 C3 Ru2 -73.76(9)
C5 C2 C3 Ru1 -161.23(18)
C4 C2 C3 Ru1 -50.74(14)
Ru2 C2 C3 Ru1 73.67(10)
Ru3 C2 C3 Ru1 -0.09(15)
C1 Ru2 C3 C4 43.93(15)
C2 Ru2 C3 C4 -48.38(14)
C19 Ru2 C3 C4 170.88(13)
C18 Ru2 C3 C4 -150.40(14)
C20 Ru2 C3 C4 147.78(14)
C16 Ru2 C3 C4 -133.0(3)
C17 Ru2 C3 C4 -118.81(14)
Ru3 Ru2 C3 C4 -0.14(12)
Ru1 Ru2 C3 C4 63.28(12)
C1 Ru2 C3 C2 92.31(12)
C19 Ru2 C3 C2 -140.74(12)
C18 Ru2 C3 C2 -102.02(12)
C20 Ru2 C3 C2 -163.84(14)
C16 Ru2 C3 C2 -84.6(3)
C17 Ru2 C3 C2 -70.44(15)
Ru3 Ru2 C3 C2 48.24(10)
Ru1 Ru2 C3 C2 111.66(13)
C1 Ru2 C3 Ru1 -19.35(8)
C2 Ru2 C3 Ru1 -111.66(13)
C19 Ru2 C3 Ru1 107.60(9)
C18 Ru2 C3 Ru1 146.32(8)
C20 Ru2 C3 Ru1 84.50(15)
C16 Ru2 C3 Ru1 163.8(3)
C17 Ru2 C3 Ru1 177.91(7)
Ru3 Ru2 C3 Ru1 -63.42(5)
C1 Ru1 C3 C4 -91.74(12)
C6 Ru1 C3 C4 90.32(13)
C7 Ru1 C3 C4 63.46(17)
C10 Ru1 C3 C4 129.40(13)
C9 Ru1 C3 C4 158.34(13)
C8 Ru1 C3 C4 124.3(4)
Ru3 Ru1 C3 C4 -47.10(10)
Ru2 Ru1 C3 C4 -110.98(13)
C1 Ru1 C3 C2 -44.57(15)
C4 Ru1 C3 C2 47.17(14)
C6 Ru1 C3 C2 137.49(14)
C7 Ru1 C3 C2 110.63(16)
C10 Ru1 C3 C2 176.58(14)
C9 Ru1 C3 C2 -154.49(14)
C8 Ru1 C3 C2 171.5(4)
Ru3 Ru1 C3 C2 0.07(12)
Ru2 Ru1 C3 C2 -63.80(13)
C1 Ru1 C3 Ru2 19.24(8)
C4 Ru1 C3 Ru2 110.98(13)
C6 Ru1 C3 Ru2 -158.71(8)
C7 Ru1 C3 Ru2 174.43(9)
C10 Ru1 C3 Ru2 -119.62(9)
C9 Ru1 C3 Ru2 -90.68(12)
C8 Ru1 C3 Ru2 -124.7(4)
Ru3 Ru1 C3 Ru2 63.87(5)
Ru2 C3 C4 C2 52.49(13)
Ru1 C3 C4 C2 126.28(14)
C2 C3 C4 Ru3 -52.31(13)
Ru2 C3 C4 Ru3 0.18(16)
Ru1 C3 C4 Ru3 73.97(10)
C2 C3 C4 Ru1 -126.28(14)
Ru2 C3 C4 Ru1 -73.79(10)
C5 C2 C4 C3 109.4(2)
Ru2 C2 C4 C3 -51.21(13)
Ru3 C2 C4 C3 -124.78(14)
C5 C2 C4 Ru3 -125.8(2)
C3 C2 C4 Ru3 124.78(14)
Ru2 C2 C4 Ru3 73.57(9)
C5 C2 C4 Ru1 160.66(18)
C3 C2 C4 Ru1 51.26(14)
Ru2 C2 C4 Ru1 0.05(16)
Ru3 C2 C4 Ru1 -73.52(10)
C1 Ru3 C4 C3 -44.11(15)
C2 Ru3 C4 C3 47.91(14)
C27 Ru3 C4 C3 139.17(14)
C26 Ru3 C4 C3 178.33(14)
C28 Ru3 C4 C3 113.19(16)
C29 Ru3 C4 C3 179.0(3)
C30 Ru3 C4 C3 -152.77(14)
Ru1 Ru3 C4 C3 -64.07(13)
Ru2 Ru3 C4 C3 -0.14(12)
C1 Ru3 C4 C2 -92.02(12)
C27 Ru3 C4 C2 91.26(13)
C26 Ru3 C4 C2 130.42(12)
C28 Ru3 C4 C2 65.28(17)
C29 Ru3 C4 C2 131.1(4)
C30 Ru3 C4 C2 159.32(12)
Ru1 Ru3 C4 C2 -111.98(13)
Ru2 Ru3 C4 C2 -48.05(10)
C1 Ru3 C4 Ru1 19.96(8)
C2 Ru3 C4 Ru1 111.98(13)
C27 Ru3 C4 Ru1 -156.76(8)
C26 Ru3 C4 Ru1 -117.60(9)
C28 Ru3 C4 Ru1 177.26(10)
C29 Ru3 C4 Ru1 -116.9(4)
C30 Ru3 C4 Ru1 -88.70(12)
Ru2 Ru3 C4 Ru1 63.93(5)
C1 Ru1 C4 C3 91.02(12)
C6 Ru1 C4 C3 -102.23(13)
C7 Ru1 C4 C3 -140.79(12)
C10 Ru1 C4 C3 -71.70(15)
C9 Ru1 C4 C3 -91.1(4)
C8 Ru1 C4 C3 -163.74(14)
Ru3 Ru1 C4 C3 110.92(13)
Ru2 Ru1 C4 C3 47.01(10)
C1 Ru1 C4 C2 43.97(15)
C3 Ru1 C4 C2 -47.05(14)
C6 Ru1 C4 C2 -149.29(14)
C7 Ru1 C4 C2 172.16(14)
C10 Ru1 C4 C2 -118.76(15)
C9 Ru1 C4 C2 -138.2(3)
C8 Ru1 C4 C2 149.21(14)
Ru3 Ru1 C4 C2 63.87(13)
Ru2 Ru1 C4 C2 -0.04(12)
C1 Ru1 C4 Ru3 -19.90(8)
C3 Ru1 C4 Ru3 -110.92(13)
C6 Ru1 C4 Ru3 146.84(8)
C7 Ru1 C4 Ru3 108.28(9)
C10 Ru1 C4 Ru3 177.37(9)
C9 Ru1 C4 Ru3 157.9(3)
C8 Ru1 C4 Ru3 85.34(14)
Ru2 Ru1 C4 Ru3 -63.91(5)
C1 Ru1 C6 C10 -81.6(3)
C4 Ru1 C6 C10 139.08(16)
C3 Ru1 C6 C10 92.58(16)
C7 Ru1 C6 C10 -117.3(2)
C9 Ru1 C6 C10 -37.56(16)
C8 Ru1 C6 C10 -79.66(16)
Ru3 Ru1 C6 C10 178.29(12)
Ru2 Ru1 C6 C10 59.4(2)
C1 Ru1 C6 C7 35.7(3)
C4 Ru1 C6 C7 -103.66(15)
C3 Ru1 C6 C7 -150.15(14)
C10 Ru1 C6 C7 117.3(2)
C9 Ru1 C6 C7 79.70(15)
C8 Ru1 C6 C7 37.60(14)
Ru3 Ru1 C6 C7 -64.44(17)
Ru2 Ru1 C6 C7 176.67(10)
C1 Ru1 C6 C11 156.0(2)
C4 Ru1 C6 C11 16.7(2)
C3 Ru1 C6 C11 -29.8(2)
C7 Ru1 C6 C11 120.3(3)
C10 Ru1 C6 C11 -122.4(3)
C9 Ru1 C6 C11 -160.0(3)
C8 Ru1 C6 C11 157.9(3)
Ru3 Ru1 C6 C11 55.9(3)
Ru2 Ru1 C6 C11 -63.0(3)
C10 C6 C7 C8 0.3(3)
C11 C6 C7 C8 179.7(2)
Ru1 C6 C7 C8 -62.72(15)
C10 C6 C7 C12 -175.3(2)
C11 C6 C7 C12 4.1(4)
Ru1 C6 C7 C12 121.7(2)
C10 C6 C7 Ru1 63.00(16)
C11 C6 C7 Ru1 -117.5(2)
C1 Ru1 C7 C6 -165.58(14)
C4 Ru1 C7 C6 86.83(15)
C3 Ru1 C7 C6 45.0(2)
C10 Ru1 C7 C6 -37.53(15)
C9 Ru1 C7 C6 -79.76(16)
C8 Ru1 C7 C6 -117.1(2)
Ru3 Ru1 C7 C6 139.31(12)
Ru2 Ru1 C7 C6 -167.6(4)
C1 Ru1 C7 C8 -48.51(17)
C4 Ru1 C7 C8 -156.10(14)
C3 Ru1 C7 C8 162.08(15)
C6 Ru1 C7 C8 117.1(2)
C10 Ru1 C7 C8 79.53(16)
C9 Ru1 C7 C8 37.31(15)
Ru3 Ru1 C7 C8 -103.62(14)
Ru2 Ru1 C7 C8 -50.5(5)
C1 Ru1 C7 C12 75.0(2)
C4 Ru1 C7 C12 -32.6(2)
C3 Ru1 C7 C12 -74.4(3)
C6 Ru1 C7 C12 -119.4(3)
C10 Ru1 C7 C12 -156.9(3)
C9 Ru1 C7 C12 160.8(3)
C8 Ru1 C7 C12 123.5(3)
Ru3 Ru1 C7 C12 19.9(2)
Ru2 Ru1 C7 C12 73.0(5)
C6 C7 C8 C9 -0.2(2)
C12 C7 C8 C9 175.3(2)
Ru1 C7 C8 C9 -62.03(15)
C6 C7 C8 C13 -174.4(2)
C12 C7 C8 C13 1.1(4)
Ru1 C7 C8 C13 123.7(2)
C6 C7 C8 Ru1 61.85(15)
C12 C7 C8 Ru1 -122.7(2)
C1 Ru1 C8 C9 -101.13(16)
C4 Ru1 C8 C9 154.79(16)
C3 Ru1 C8 C9 42.6(5)
C6 Ru1 C8 C9 79.55(16)
C7 Ru1 C8 C9 117.3(2)
C10 Ru1 C8 C9 37.04(15)
Ru3 Ru1 C8 C9 -146.78(13)
Ru2 Ru1 C8 C9 -71.61(17)
C1 Ru1 C8 C7 141.61(15)
C4 Ru1 C8 C7 37.5(2)
C3 Ru1 C8 C7 -74.7(5)
C6 Ru1 C8 C7 -37.71(14)
C10 Ru1 C8 C7 -80.21(16)
C9 Ru1 C8 C7 -117.3(2)
Ru3 Ru1 C8 C7 95.97(14)
Ru2 Ru1 C8 C7 171.13(11)
C1 Ru1 C8 C13 20.0(2)
C4 Ru1 C8 C13 -84.1(3)
C3 Ru1 C8 C13 163.7(4)
C6 Ru1 C8 C13 -159.3(3)
C7 Ru1 C8 C13 -121.6(3)
C10 Ru1 C8 C13 158.2(3)
C9 Ru1 C8 C13 121.1(3)
Ru3 Ru1 C8 C13 -25.7(2)
Ru2 Ru1 C8 C13 49.5(3)
C7 C8 C9 C10 0.0(3)
C13 C8 C9 C10 174.3(2)
Ru1 C8 C9 C10 -61.59(16)
C7 C8 C9 C14 -173.9(2)
C13 C8 C9 C14 0.4(4)
Ru1 C8 C9 C14 124.5(2)
C7 C8 C9 Ru1 61.60(15)
C13 C8 C9 Ru1 -124.1(2)
C1 Ru1 C9 C10 -156.65(15)
C4 Ru1 C9 C10 25.6(4)
C3 Ru1 C9 C10 -50.44(19)
C6 Ru1 C9 C10 37.81(15)
C7 Ru1 C9 C10 80.46(16)
C8 Ru1 C9 C10 118.1(2)
Ru3 Ru1 C9 C10 175.85(11)
Ru2 Ru1 C9 C10 -108.29(14)
C1 Ru1 C9 C8 85.25(15)
C4 Ru1 C9 C8 -92.5(4)
C3 Ru1 C9 C8 -168.54(14)
C6 Ru1 C9 C8 -80.29(16)
C7 Ru1 C9 C8 -37.64(14)
C10 Ru1 C9 C8 -118.1(2)
Ru3 Ru1 C9 C8 57.75(19)
Ru2 Ru1 C9 C8 133.61(13)
C1 Ru1 C9 C14 -33.9(3)
C4 Ru1 C9 C14 148.3(3)
C3 Ru1 C9 C14 72.3(3)
C6 Ru1 C9 C14 160.5(3)
C7 Ru1 C9 C14 -156.8(3)
C10 Ru1 C9 C14 122.7(3)
C8 Ru1 C9 C14 -119.2(4)
Ru3 Ru1 C9 C14 -61.4(3)
Ru2 Ru1 C9 C14 14.4(3)
C7 C6 C10 C9 -0.3(3)
C11 C6 C10 C9 -179.7(2)
Ru1 C6 C10 C9 62.69(16)
C7 C6 C10 C15 175.2(2)
C11 C6 C10 C15 -4.3(4)
Ru1 C6 C10 C15 -121.9(2)
C7 C6 C10 Ru1 -62.96(16)
C11 C6 C10 Ru1 117.6(2)
C8 C9 C10 C6 0.2(3)
C14 C9 C10 C6 173.9(2)
Ru1 C9 C10 C6 -61.87(16)
C8 C9 C10 C15 -175.3(2)
C14 C9 C10 C15 -1.6(4)
Ru1 C9 C10 C15 122.7(2)
C8 C9 C10 Ru1 62.02(16)
C14 C9 C10 Ru1 -124.3(3)
C1 Ru1 C10 C6 150.37(15)
C4 Ru1 C10 C6 -54.56(19)
C3 Ru1 C10 C6 -98.76(16)
C7 Ru1 C10 C6 37.59(15)
C9 Ru1 C10 C6 116.9(2)
C8 Ru1 C10 C6 80.01(16)
Ru3 Ru1 C10 C6 -19.0(13)
Ru2 Ru1 C10 C6 -149.45(13)
C1 Ru1 C10 C9 33.4(2)
C4 Ru1 C10 C9 -171.49(14)
C3 Ru1 C10 C9 144.32(15)
C6 Ru1 C10 C9 -116.9(2)
C7 Ru1 C10 C9 -79.34(16)
C8 Ru1 C10 C9 -36.92(14)
Ru3 Ru1 C10 C9 -136.0(11)
Ru2 Ru1 C10 C9 93.63(15)
C1 Ru1 C10 C15 -88.5(3)
C4 Ru1 C10 C15 66.5(3)
C3 Ru1 C10 C15 22.3(3)
C6 Ru1 C10 C15 121.1(3)
C7 Ru1 C10 C15 158.7(3)
C9 Ru1 C10 C15 -122.0(3)
C8 Ru1 C10 C15 -158.9(3)
Ru3 Ru1 C10 C15 102.0(12)
Ru2 Ru1 C10 C15 -28.4(3)
C1 Ru2 C16 C17 -158.25(13)
C3 Ru2 C16 C17 18.6(4)
C2 Ru2 C16 C17 -52.13(17)
C19 Ru2 C16 C17 80.55(14)
C18 Ru2 C16 C17 37.86(13)
C20 Ru2 C16 C17 118.16(19)
Ru3 Ru2 C16 C17 -109.77(12)
Ru1 Ru2 C16 C17 176.77(9)
C1 Ru2 C16 C20 83.59(15)
C3 Ru2 C16 C20 -99.6(3)
C2 Ru2 C16 C20 -170.28(14)
C19 Ru2 C16 C20 -37.61(14)
C18 Ru2 C16 C20 -80.29(15)
C17 Ru2 C16 C20 -118.16(19)
Ru3 Ru2 C16 C20 132.07(12)
Ru1 Ru2 C16 C20 58.61(18)
C1 Ru2 C16 C21 -36.8(2)
C3 Ru2 C16 C21 140.1(3)
C2 Ru2 C16 C21 69.4(2)
C19 Ru2 C16 C21 -158.0(2)
C18 Ru2 C16 C21 159.4(2)
C20 Ru2 C16 C21 -120.3(3)
C17 Ru2 C16 C21 121.5(3)
Ru3 Ru2 C16 C21 11.7(2)
Ru1 Ru2 C16 C21 -61.7(2)
C20 C16 C17 C18 -0.3(2)
C21 C16 C17 C18 173.2(2)
Ru2 C16 C17 C18 -61.70(15)
C20 C16 C17 C22 -173.8(2)
C21 C16 C17 C22 -0.4(4)
Ru2 C16 C17 C22 124.8(2)
C20 C16 C17 Ru2 61.44(15)
C21 C16 C17 Ru2 -125.1(2)
C1 Ru2 C17 C16 30.89(18)
C3 Ru2 C17 C16 -173.85(13)
C2 Ru2 C17 C16 142.08(13)
C19 Ru2 C17 C16 -79.39(14)
C18 Ru2 C17 C16 -116.80(19)
C20 Ru2 C17 C16 -37.00(13)
Ru3 Ru2 C17 C16 91.35(13)
Ru1 Ru2 C17 C16 -141.1(11)
C1 Ru2 C17 C18 147.69(14)
C3 Ru2 C17 C18 -57.05(17)
C2 Ru2 C17 C18 -101.12(15)
C19 Ru2 C17 C18 37.41(14)
C20 Ru2 C17 C18 79.80(15)
C16 Ru2 C17 C18 116.80(19)
Ru3 Ru2 C17 C18 -151.85(12)
Ru1 Ru2 C17 C18 -24.3(12)
C1 Ru2 C17 C22 -91.0(2)
C3 Ru2 C17 C22 64.2(2)
C2 Ru2 C17 C22 20.2(2)
C19 Ru2 C17 C22 158.7(2)
C18 Ru2 C17 C22 121.3(3)
C20 Ru2 C17 C22 -158.9(2)
C16 Ru2 C17 C22 -121.9(3)
Ru3 Ru2 C17 C22 -30.6(2)
Ru1 Ru2 C17 C22 97.0(11)
C16 C17 C18 C19 0.2(3)
C22 C17 C18 C19 173.7(2)
Ru2 C17 C18 C19 -62.23(16)
C16 C17 C18 C23 -177.1(2)
C22 C17 C18 C23 -3.6(4)
Ru2 C17 C18 C23 120.5(2)
C16 C17 C18 Ru2 62.40(15)
C22 C17 C18 Ru2 -124.1(2)
C1 Ru2 C18 C19 34.6(3)
C3 Ru2 C18 C19 -104.99(15)
C2 Ru2 C18 C19 -152.36(14)
C20 Ru2 C18 C19 37.87(14)
C16 Ru2 C18 C19 80.15(15)
C17 Ru2 C18 C19 117.6(2)
Ru3 Ru2 C18 C19 173.54(11)
Ru1 Ru2 C18 C19 -64.25(17)
C1 Ru2 C18 C17 -83.1(3)
C3 Ru2 C18 C17 137.38(14)
C2 Ru2 C18 C17 90.01(14)
C19 Ru2 C18 C17 -117.6(2)
C20 Ru2 C18 C17 -79.76(14)
C16 Ru2 C18 C17 -37.49(13)
Ru3 Ru2 C18 C17 55.9(2)
Ru1 Ru2 C18 C17 178.12(10)
C1 Ru2 C18 C23 156.0(2)
C3 Ru2 C18 C23 16.4(2)
C2 Ru2 C18 C23 -30.9(2)
C19 Ru2 C18 C23 121.4(3)
C20 Ru2 C18 C23 159.3(2)
C16 Ru2 C18 C23 -158.4(2)
C17 Ru2 C18 C23 -121.0(3)
Ru3 Ru2 C18 C23 -65.0(3)
Ru1 Ru2 C18 C23 57.2(3)
C17 C18 C19 C20 0.0(3)
C23 C18 C19 C20 177.2(2)
Ru2 C18 C19 C20 -62.93(15)
C17 C18 C19 C24 -174.0(2)
C23 C18 C19 C24 3.2(4)
Ru2 C18 C19 C24 123.1(2)
C17 C18 C19 Ru2 62.91(15)
C23 C18 C19 Ru2 -119.9(2)
C1 Ru2 C19 C20 -48.57(16)
C3 Ru2 C19 C20 -156.94(13)
C2 Ru2 C19 C20 159.10(14)
C18 Ru2 C19 C20 116.53(19)
C16 Ru2 C19 C20 37.38(13)
C17 Ru2 C19 C20 79.29(14)
Ru3 Ru2 C19 C20 -44.0(4)
Ru1 Ru2 C19 C20 -103.58(13)
C1 Ru2 C19 C18 -165.10(13)
C3 Ru2 C19 C18 86.53(15)
C2 Ru2 C19 C18 42.6(2)
C20 Ru2 C19 C18 -116.53(19)
C16 Ru2 C19 C18 -79.15(14)
C17 Ru2 C19 C18 -37.24(13)
Ru3 Ru2 C19 C18 -160.5(3)
Ru1 Ru2 C19 C18 139.89(12)
C1 Ru2 C19 C24 73.6(3)
C3 Ru2 C19 C24 -34.8(3)
C2 Ru2 C19 C24 -78.8(3)
C18 Ru2 C19 C24 -121.3(3)
C20 Ru2 C19 C24 122.1(3)
C16 Ru2 C19 C24 159.5(3)
C17 Ru2 C19 C24 -158.6(3)
Ru3 Ru2 C19 C24 78.1(5)
Ru1 Ru2 C19 C24 18.6(3)
C17 C16 C20 C19 0.3(3)
C21 C16 C20 C19 -173.2(2)
Ru2 C16 C20 C19 62.14(15)
C17 C16 C20 C25 175.1(2)
C21 C16 C20 C25 1.7(4)
Ru2 C16 C20 C25 -123.0(2)
C17 C16 C20 Ru2 -61.89(15)
C21 C16 C20 Ru2 124.6(2)
C18 C19 C20 C16 -0.1(3)
C24 C19 C20 C16 173.8(2)
Ru2 C19 C20 C16 -62.84(15)
C18 C19 C20 C25 -174.9(2)
C24 C19 C20 C25 -1.0(4)
Ru2 C19 C20 C25 122.4(2)
C18 C19 C20 Ru2 62.70(16)
C24 C19 C20 Ru2 -123.3(3)
C1 Ru2 C20 C16 -102.04(14)
C3 Ru2 C20 C16 154.62(15)
C2 Ru2 C20 C16 33.0(4)
C19 Ru2 C20 C16 117.2(2)
C18 Ru2 C20 C16 79.22(15)
C17 Ru2 C20 C16 36.81(13)
Ru3 Ru2 C20 C16 -72.07(15)
Ru1 Ru2 C20 C16 -146.42(11)
C1 Ru2 C20 C19 140.75(14)
C3 Ru2 C20 C19 37.4(2)
C2 Ru2 C20 C19 -84.2(4)
C18 Ru2 C20 C19 -37.99(13)
C16 Ru2 C20 C19 -117.2(2)
C17 Ru2 C20 C19 -80.40(14)
Ru3 Ru2 C20 C19 170.71(11)
Ru1 Ru2 C20 C19 96.36(13)
C1 Ru2 C20 C25 19.0(2)
C3 Ru2 C20 C25 -84.3(3)
C2 Ru2 C20 C25 154.1(3)
C19 Ru2 C20 C25 -121.7(3)
C18 Ru2 C20 C25 -159.7(3)
C16 Ru2 C20 C25 121.1(3)
C17 Ru2 C20 C25 157.9(3)
Ru3 Ru2 C20 C25 49.0(3)
Ru1 Ru2 C20 C25 -25.4(2)
C1 Ru3 C26 C30 32.8(2)
C4 Ru3 C26 C30 143.11(14)
C2 Ru3 C26 C30 -172.35(13)
C27 Ru3 C26 C30 -116.5(2)
C28 Ru3 C26 C30 -78.91(15)
C29 Ru3 C26 C30 -36.72(14)
Ru1 Ru3 C26 C30 92.16(14)
Ru2 Ru3 C26 C30 -164.5(19)
C1 Ru3 C26 C27 149.34(15)
C4 Ru3 C26 C27 -100.37(15)
C2 Ru3 C26 C27 -55.83(18)
C28 Ru3 C26 C27 37.61(14)
C29 Ru3 C26 C27 79.80(15)
C30 Ru3 C26 C27 116.5(2)
Ru1 Ru3 C26 C27 -151.32(12)
Ru2 Ru3 C26 C27 -48(2)
C1 Ru3 C26 C31 -90.7(3)
C4 Ru3 C26 C31 19.6(3)
C2 Ru3 C26 C31 64.1(3)
C27 Ru3 C26 C31 120.0(3)
C28 Ru3 C26 C31 157.6(3)
C29 Ru3 C26 C31 -160.2(3)
C30 Ru3 C26 C31 -123.5(3)
Ru1 Ru3 C26 C31 -31.4(3)
Ru2 Ru3 C26 C31 72(2)
C30 C26 C27 C28 0.9(3)
C31 C26 C27 C28 175.1(2)
Ru3 C26 C27 C28 -62.73(16)
C30 C26 C27 C32 -174.9(2)
C31 C26 C27 C32 -0.7(4)
Ru3 C26 C27 C32 121.5(2)
C30 C26 C27 Ru3 63.66(16)
C31 C26 C27 Ru3 -122.2(3)
C1 Ru3 C27 C26 -80.2(3)
C4 Ru3 C27 C26 90.94(16)
C2 Ru3 C27 C26 138.49(15)
C28 Ru3 C27 C26 -117.2(2)
C29 Ru3 C27 C26 -79.54(16)
C30 Ru3 C27 C26 -37.48(15)
Ru1 Ru3 C27 C26 54.9(2)
Ru2 Ru3 C27 C26 177.80(11)
C1 Ru3 C27 C28 37.0(3)
C4 Ru3 C27 C28 -151.89(14)
C2 Ru3 C27 C28 -104.34(15)
C26 Ru3 C27 C28 117.2(2)
C29 Ru3 C27 C28 37.63(14)
C30 Ru3 C27 C28 79.69(15)
Ru1 Ru3 C27 C28 172.02(11)
Ru2 Ru3 C27 C28 -65.03(18)
C1 Ru3 C27 C32 158.4(2)
C4 Ru3 C27 C32 -30.4(3)
C2 Ru3 C27 C32 17.1(3)
C26 Ru3 C27 C32 -121.4(3)
C28 Ru3 C27 C32 121.5(3)
C29 Ru3 C27 C32 159.1(3)
C30 Ru3 C27 C32 -158.9(3)
Ru1 Ru3 C27 C32 -66.5(3)
Ru2 Ru3 C27 C32 56.4(3)
C26 C27 C28 C29 -0.5(3)
C32 C27 C28 C29 175.4(2)
Ru3 C27 C28 C29 -62.93(15)
C26 C27 C28 C33 -175.0(2)
C32 C27 C28 C33 0.8(4)
Ru3 C27 C28 C33 122.5(2)
C26 C27 C28 Ru3 62.48(16)
C32 C27 C28 Ru3 -121.7(2)
C1 Ru3 C28 C29 -47.73(17)
C4 Ru3 C28 C29 159.83(14)
C2 Ru3 C28 C29 -156.47(13)
C27 Ru3 C28 C29 116.7(2)
C26 Ru3 C28 C29 79.02(15)
C30 Ru3 C28 C29 37.19(14)
Ru1 Ru3 C28 C29 -34.5(5)
Ru2 Ru3 C28 C29 -103.06(13)
C1 Ru3 C28 C27 -164.43(14)
C4 Ru3 C28 C27 43.1(2)
C2 Ru3 C28 C27 86.82(15)
C26 Ru3 C28 C27 -37.68(15)
C29 Ru3 C28 C27 -116.7(2)
C30 Ru3 C28 C27 -79.51(16)
Ru1 Ru3 C28 C27 -151.2(4)
Ru2 Ru3 C28 C27 140.24(13)
C1 Ru3 C28 C33 74.9(2)
C4 Ru3 C28 C33 -77.5(3)
C2 Ru3 C28 C33 -33.8(2)
C27 Ru3 C28 C33 -120.6(3)
C26 Ru3 C28 C33 -158.3(3)
C29 Ru3 C28 C33 122.7(3)
C30 Ru3 C28 C33 159.9(3)
Ru1 Ru3 C28 C33 88.2(5)
Ru2 Ru3 C28 C33 19.6(2)
C27 C28 C29 C30 -0.2(2)
C33 C28 C29 C30 174.3(2)
Ru3 C28 C29 C30 -62.27(15)
C27 C28 C29 C34 -174.1(2)
C33 C28 C29 C34 0.3(4)
Ru3 C28 C29 C34 123.8(2)
C27 C28 C29 Ru3 62.08(15)
C33 C28 C29 Ru3 -123.4(2)
C1 Ru3 C29 C30 -100.82(15)
C4 Ru3 C29 C30 35.9(4)
C2 Ru3 C29 C30 154.94(15)
C27 Ru3 C29 C30 79.43(15)
C26 Ru3 C29 C30 36.63(14)
C28 Ru3 C29 C30 117.4(2)
Ru1 Ru3 C29 C30 -69.37(16)
Ru2 Ru3 C29 C30 -145.04(12)
C1 Ru3 C29 C28 141.75(14)
C4 Ru3 C29 C28 -81.5(4)
C2 Ru3 C29 C28 37.5(2)
C27 Ru3 C29 C28 -38.00(14)
C26 Ru3 C29 C28 -80.80(15)
C30 Ru3 C29 C28 -117.4(2)
Ru1 Ru3 C29 C28 173.20(10)
Ru2 Ru3 C29 C28 97.52(13)
C1 Ru3 C29 C34 19.4(2)
C4 Ru3 C29 C34 156.2(3)
C2 Ru3 C29 C34 -84.8(3)
C27 Ru3 C29 C34 -160.3(3)
C26 Ru3 C29 C34 156.9(2)
C28 Ru3 C29 C34 -122.3(3)
C30 Ru3 C29 C34 120.3(3)
Ru1 Ru3 C29 C34 50.9(3)
Ru2 Ru3 C29 C34 -24.8(2)
C27 C26 C30 C29 -1.0(3)
C31 C26 C30 C29 -175.0(2)
Ru3 C26 C30 C29 61.59(16)
C27 C26 C30 C35 172.5(2)
C31 C26 C30 C35 -1.5(4)
Ru3 C26 C30 C35 -124.9(2)
C27 C26 C30 Ru3 -62.63(16)
C31 C26 C30 Ru3 123.4(3)
C28 C29 C30 C26 0.8(3)
C34 C29 C30 C26 174.9(2)
Ru3 C29 C30 C26 -61.02(16)
C28 C29 C30 C35 -173.1(2)
C34 C29 C30 C35 1.0(4)
Ru3 C29 C30 C35 125.1(2)
C28 C29 C30 Ru3 61.79(15)
C34 C29 C30 Ru3 -124.1(2)
C1 Ru3 C30 C26 -156.63(14)
C4 Ru3 C30 C26 -51.15(19)
C2 Ru3 C30 C26 23.2(4)
C27 Ru3 C30 C26 38.26(14)
C28 Ru3 C30 C26 81.06(15)
C29 Ru3 C30 C26 118.5(2)
Ru1 Ru3 C30 C26 -107.75(13)
Ru2 Ru3 C30 C26 179.14(11)
C1 Ru3 C30 C29 84.88(15)
C4 Ru3 C30 C29 -169.64(13)
C2 Ru3 C30 C29 -95.3(4)
C27 Ru3 C30 C29 -80.23(15)
C26 Ru3 C30 C29 -118.5(2)
C28 Ru3 C30 C29 -37.43(14)
Ru1 Ru3 C30 C29 133.76(12)
Ru2 Ru3 C30 C29 60.65(18)
C1 Ru3 C30 C35 -33.8(3)
C4 Ru3 C30 C35 71.7(3)
C2 Ru3 C30 C35 146.1(3)
C27 Ru3 C30 C35 161.1(3)
C26 Ru3 C30 C35 122.9(3)
C28 Ru3 C30 C35 -156.1(3)
C29 Ru3 C30 C35 -118.6(3)
Ru1 Ru3 C30 C35 15.1(3)
Ru2 Ru3 C30 C35 -58.0(3)
C46 C41 C42 C43 0.2(3)
B1 C41 C42 C43 174.8(2)
C41 C42 C43 C44 1.0(4)
C42 C43 C44 C45 -1.2(4)
C43 C44 C45 C46 0.2(3)
C44 C45 C46 C41 1.1(4)
C42 C41 C46 C45 -1.3(3)
B1 C41 C46 C45 -175.7(2)
C53 C51 C52 C56 1.3(4)
B1 C51 C52 C56 174.8(2)
C52 C51 C53 C54 -1.7(4)
B1 C51 C53 C54 -175.3(2)
C51 C53 C54 C55 0.7(4)
C53 C54 C55 C56 0.8(4)
C54 C55 C56 C52 -1.3(4)
C51 C52 C56 C55 0.2(4)
C66 C61 C62 C63 -0.4(4)
B1 C61 C62 C63 -172.7(2)
C61 C62 C63 C64 -0.1(4)
C62 C63 C64 C65 1.0(4)
C63 C64 C65 C66 -1.3(4)
C64 C65 C66 C61 0.9(4)
C62 C61 C66 C65 0.0(4)
B1 C61 C66 C65 172.3(2)
C76 C71 C72 C73 1.7(4)
B1 C71 C72 C73 175.1(3)
C71 C72 C73 C74 -0.1(5)
C72 C73 C74 C75 -1.1(5)
C73 C74 C75 C76 0.6(5)
C74 C75 C76 C71 1.2(4)
C72 C71 C76 C75 -2.3(4)
B1 C71 C76 C75 -175.7(2)
C62 C61 B1 C41 -39.8(3)
C66 C61 B1 C41 148.4(2)
C62 C61 B1 C71 -157.3(2)
C66 C61 B1 C71 30.9(3)
C62 C61 B1 C51 81.6(3)
C66 C61 B1 C51 -90.2(3)
C46 C41 B1 C61 -31.7(3)
C42 C41 B1 C61 154.2(2)
C46 C41 B1 C71 91.4(2)
C42 C41 B1 C71 -82.7(3)
C46 C41 B1 C51 -147.7(2)
C42 C41 B1 C51 38.2(3)
C72 C71 B1 C61 35.2(3)
C76 C71 B1 C61 -151.9(2)
C72 C71 B1 C41 -87.0(3)
C76 C71 B1 C41 85.9(3)
C72 C71 B1 C51 151.6(2)
C76 C71 B1 C51 -35.5(3)
C52 C51 B1 C61 -86.2(3)
C53 C51 B1 C61 86.9(3)
C52 C51 B1 C41 35.0(3)
C53 C51 B1 C41 -151.8(2)
C52 C51 B1 C71 151.4(2)
C53 C51 B1 C71 -35.5(3)
